data_2012371
loop_
_publ_author_name
'Lynch, Vincent M.'
'Gale, Philip A.'
'Sessler, Jonathan L.'
'Madeiros, David'

_publ_section_title
;
 Room-temperature monoclinic and low-temperature triclinic
 phase-transition structures of
 <i>meso</i>-octamethylcalix[4]pyrrole--dimethyl sulfoxide (1/1)
;
_journal_issue 12
_journal_name_full 'Acta Crystallographica Section C'
_journal_page_first 1426
_journal_page_last 1428
_journal_paper_doi 10.1107/S0108270101015931
_journal_volume 57
_journal_year 2001
_chemical_formula_iupac 'C28 H36 N4, C2 H6 O1 S1'
_chemical_formula_moiety 'C28 H36 N4, C2 H6 O1 S1'
_chemical_formula_sum 'C30 H42 N4 O S'
_chemical_formula_weight 506.74
_chemical_name_systematic
;
meso-octamethylcalix[4]pyrrole dimethyl sulfoxide solvate
;
_space_group_IT_number 14
_symmetry_cell_setting monoclinic
_symmetry_space_group_name_Hall '-P 2ybc'
_symmetry_space_group_name_H-M 'P 1 21/c 1'
_atom_sites_solution_hydrogens geom
_atom_sites_solution_primary direct
_atom_sites_solution_secondary difmap
_audit_creation_method SHELXL
_cell_angle_alpha 90.00
_cell_angle_beta 107.71(2)
_cell_angle_gamma 90.00
_cell_formula_units_Z 4
_cell_length_a 10.411(2)
_cell_length_b 23.586(6)
_cell_length_c 12.482(3)
_cell_measurement_reflns_used 40
_cell_measurement_temperature 298(2)
_cell_measurement_theta_max 10.9
_cell_measurement_theta_min 8.8
_cell_volume 2919.7(12)
_computing_cell_refinement XSCANS
_computing_data_collection 'XSCANS (Siemens, 1994)'
_computing_data_reduction XSCANS
_computing_molecular_graphics 'XP in SHELXTL/PC'
_computing_structure_refinement 'XL in SHELXTL/PC'
_computing_structure_solution 'XS in SHELXTL/PC (Sheldrick, 1998)'
_diffrn_ambient_temperature 298(2)
_diffrn_measured_fraction_theta_full .994
_diffrn_measured_fraction_theta_max .994
_diffrn_measurement_device 'Siemens P3'
_diffrn_measurement_method \w
_diffrn_radiation_monochromator graphite
_diffrn_radiation_source 'normal-focus sealed tube'
_diffrn_radiation_type MoK\a
_diffrn_radiation_wavelength .71073
_diffrn_reflns_av_R_equivalents .0466
_diffrn_reflns_av_sigmaI/netI .1509
_diffrn_reflns_limit_h_max 12
_diffrn_reflns_limit_h_min -1
_diffrn_reflns_limit_k_max 28
_diffrn_reflns_limit_k_min -1
_diffrn_reflns_limit_l_max 14
_diffrn_reflns_limit_l_min -14
_diffrn_reflns_number 6290
_diffrn_reflns_theta_full 24.99
_diffrn_reflns_theta_max 25.0
_diffrn_reflns_theta_min 2.23
_diffrn_standards_decay_% <2
_diffrn_standards_interval_count 96
_diffrn_standards_number 4
_exptl_absorpt_coefficient_mu .139
_exptl_absorpt_correction_type none
_exptl_crystal_colour colorless
_exptl_crystal_density_diffrn 1.153
_exptl_crystal_density_meas ?
_exptl_crystal_description 'trapezoidal prism'
_exptl_crystal_F_000 1096
_exptl_crystal_size_max .34
_exptl_crystal_size_mid .34
_exptl_crystal_size_min .24
_refine_diff_density_max .164
_refine_diff_density_min -.168
_refine_ls_extinction_method none
_refine_ls_goodness_of_fit_ref .969
_refine_ls_hydrogen_treatment mixed
_refine_ls_matrix_type full
_refine_ls_number_parameters 359
_refine_ls_number_reflns 5109
_refine_ls_number_restraints 12
_refine_ls_restrained_S_all .969
_refine_ls_R_factor_all .2078
_refine_ls_R_factor_gt .0707
_refine_ls_shift/su_max .016
_refine_ls_shift/su_mean .001
_refine_ls_structure_factor_coef Fsqd
_refine_ls_weighting_details 'calc w = 1/[\s^2^(Fo^2^)+(0.0482P)^2^] where P = (Fo^2^+2Fc^2^)/3'
_refine_ls_weighting_scheme calc
_refine_ls_wR_factor_gt .1103
_refine_ls_wR_factor_ref .1522
_reflns_number_gt 2069
_reflns_number_total 5109
_reflns_threshold_expression I>2\s(I)
_cod_data_source_file fr1336.cif
_cod_data_source_block monoclinicI
_cod_depositor_comments
;
The following automatic conversions were performed:

'_exptl_crystal_density_meas' value 'not measured' was changed to '?'
- the value is perceived as not measured.

Automatic conversion script
Id: cif_fix_values 3008 2015-01-20 13:52:24Z robertas 
;
_cod_original_sg_symbol_H-M 'P 21/c'
_cod_database_code 2012371

loop_
_symmetry_equiv_pos_as_xyz
'x, y, z'
'-x, y+1/2, -z+1/2'
'-x, -y, -z'
'x, -y-1/2, z-1/2'

loop_
_atom_site_label
_atom_site_fract_x
_atom_site_fract_y
_atom_site_fract_z
_atom_site_U_iso_or_equiv
_atom_site_adp_type
_atom_site_calc_flag
_atom_site_refinement_flags
_atom_site_occupancy
_atom_site_disorder_assembly
_atom_site_disorder_group
_atom_site_type_symbol
S1 .4930(2) .28633(8) .63083(14) .0507(5) Uani d P .65 A 1 S
C2A .3930(11) .3452(7) .6497(12) .071(4) Uani d PU .65 A 1 C
H2AA .4155 .3778 .6129 .106 Uiso d PR .65 A 1 H
H2AB .2993 .3363 .6166 .106 Uiso d PR .65 A 1 H
H2AC .4104 .3532 .7282 .106 Uiso d PR .65 A 1 H
S1' .3615(4) .28649(15) .5995(3) .0517(9) Uani d P .35 A 2 S
C2A' .4632(19) .3441(13) .667(2) .071(7) Uani d PU .35 A 2 C
H2AD .4379 .3775 .6216 .106 Uiso d PR .35 A 2 H
H2AE .4428 .3494 .7366 .106 Uiso d PR .35 A 2 H
H2AF .5581 .3375 .6830 .106 Uiso d PR .35 A 2 H
O1A .4304(3) .27117(11) .5060(2) .0636(9) Uani d . 1 . . O
C1A .4305(4) .23387(17) .7049(3) .0579(13) Uani d . 1 . . C
H1AD .3909 .1977 .6786 .087 Uiso d PR .35 A . H
H1AE .5264 .2318 .7194 .087 Uiso d PR .35 . . H
H1AF .4110 .2437 .7730 .087 Uiso d PR .35 . . H
H1AA .4764 .1987 .7034 .087 Uiso d PR .65 . . H
H1AB .4466 .2457 .7815 .087 Uiso d PR .65 . . H
H1AC .3355 .2288 .6699 .087 Uiso d PR .65 . . H
N1 .4188(4) .14801(15) .4498(3) .0405(9) Uani d . 1 . . N
H1N .417(4) .1883(17) .476(3) .074(14) Uiso d . 1 . . H
N2 .1818(4) .11346(16) .5853(3) .0490(10) Uani d . 1 . . N
H2N .231(3) .0825(14) .583(3) .037(12) Uiso d . 1 . . H
N3 .4256(4) .09858(17) .8519(3) .0497(10) Uani d . 1 . . N
H3N .427(4) .1365(16) .871(3) .055(14) Uiso d . 1 . . H
N4 .6635(4) .10802(18) .7025(3) .0507(11) Uani d . 1 . . N
H4N .620(4) .0786(17) .678(3) .065(18) Uiso d . 1 . . H
C1 .5309(4) .11496(18) .4599(3) .0415(11) Uani d . 1 . . C
C2 .4857(5) .06287(19) .4185(3) .0550(12) Uani d . 1 . . C
H2 .5414 .0308 .4159 .066 Uiso d R 1 . . H
C3 .3439(5) .06408(19) .3840(3) .0560(13) Uani d . 1 . . C
H3 .2850 .0335 .3498 .067 Uiso d R 1 . . H
C4 .3034(4) .11668(18) .4038(3) .0423(11) Uani d . 1 . . C
C5 .1651(4) .14086(18) .3871(3) .0466(11) Uani d . 1 . . C
C6 .1447(4) .15290(18) .5001(3) .0436(11) Uani d . 1 . . C
C7 .0855(4) .19645(18) .5393(4) .0525(12) Uani d . 1 . . C
H7 .0477 .2299 .4980 .063 Uiso d R 1 . . H
C8 .0877(4) .1829(2) .6500(4) .0569(13) Uani d . 1 . . C
H8 .0532 .2057 .6987 .068 Uiso d R 1 . . H
C9 .1466(4) .13169(19) .6781(3) .0476(12) Uani d . 1 . . C
C10 .1703(5) .09393(19) .7805(3) .0569(13) Uani d . 1 . . C
C11 .3089(5) .0677(2) .8091(3) .0540(13) Uani d . 1 . . C
C12 .3480(7) .0141(2) .7939(4) .0829(18) Uani d . 1 . . C
H12 .2866 -.0167 .7666 .099 Uiso d R 1 . . H
C13 .4898(7) .0123(2) .8288(4) .0842(19) Uani d . 1 . . C
H13 .5444 -.0200 .8258 .101 Uiso d R 1 . . H
C14 .5381(5) .0650(2) .8650(3) .0558(14) Uani d . 1 . . C
C15 .6793(5) .0885(2) .9042(4) .0627(14) Uani d . 1 . . C
C16 .7033(4) .1255(2) .8130(3) .0501(12) Uani d . 1 . . C
C17 .7665(4) .1757(2) .8159(4) .0598(13) Uani d . 1 . . C
H17 .8060 .1984 .8815 .072 Uiso d R 1 . . H
C18 .7639(4) .18995(19) .7051(4) .0550(12) Uani d . 1 . . C
H18 .8008 .2233 .6815 .066 Uiso d R 1 . . H
C19 .6992(4) .14756(18) .6354(3) .0448(11) Uani d . 1 . . C
C20 .6714(4) .13673(17) .5106(3) .0449(11) Uani d . 1 . . C
C21 .0566(4) .0980(2) .3243(4) .0759(16) Uani d . 1 . . C
H21A .0691 .0633 .3663 .114 Uiso d R 1 . . H
H21B .0628 .0907 .2504 .114 Uiso d R 1 . . H
H21C -.0306 .1134 .3184 .114 Uiso d R 1 . . H
C22 .1442(5) .19630(18) .3190(3) .0686(15) Uani d . 1 . . C
H22A .2132 .2225 .3579 .103 Uiso d R 1 . . H
H22B .0574 .2121 .3131 .103 Uiso d R 1 . . H
H22C .1507 .1894 .2451 .103 Uiso d R 1 . . H
C23 .0614(5) .0473(2) .7528(4) .0907(19) Uani d . 1 . . C
H23A .0703 .0256 .6904 .136 Uiso d R 1 . . H
H23B -.0271 .0637 .7334 .136 Uiso d R 1 . . H
H23C .0746 .0231 .8170 .136 Uiso d R 1 . . H
C24 .1543(5) .1292(2) .8786(3) .0745(16) Uani d . 1 . . C
H24A .2216 .1584 .8941 .112 Uiso d R 1 . . H
H24B .1683 .1055 .9436 .112 Uiso d R 1 . . H
H24C .0665 .1461 .8601 .112 Uiso d R 1 . . H
C25 .7807(5) .0382(2) .9287(4) .099(2) Uani d . 1 . . C
H25A .7676 .0165 .8611 .149 Uiso d R 1 . . H
H25B .7674 .0143 .9866 .149 Uiso d R 1 . . H
H25C .8706 .0532 .9526 .149 Uiso d R 1 . . H
C26 .7013(5) .1233(2) 1.0124(3) .0875(18) Uani d . 1 . . C
H26A .6363 .1534 .9949 .131 Uiso d R 1 . . H
H26B .7904 .1391 1.0370 .131 Uiso d R 1 . . H
H26C .6873 .1002 1.0710 .131 Uiso d R 1 . . H
C27 .7738(4) .09273(18) .4948(3) .0637(14) Uani d . 1 . . C
H27A .7600 .0578 .5291 .096 Uiso d R 1 . . H
H27B .8643 .1057 .5294 .096 Uiso d R 1 . . H
H27C .7596 .0867 .4159 .096 Uiso d R 1 . . H
C28 .6953(4) .19200(18) .4539(3) .0636(14) Uani d . 1 . . C
H28A .6327 .2197 .4641 .095 Uiso d R 1 . . H
H28B .6809 .1862 .3750 .095 Uiso d R 1 . . H
H28C .7856 .2052 .4885 .095 Uiso d R 1 . . H

loop_
_atom_site_aniso_label
_atom_site_aniso_U_11
_atom_site_aniso_U_22
_atom_site_aniso_U_33
_atom_site_aniso_U_12
_atom_site_aniso_U_13
_atom_site_aniso_U_23
S1 .0548(13) .0511(12) .0472(11) -.0043(11) .0171(10) -.0039(9)
C2A .107(10) .055(6) .045(6) .032(9) .016(8) -.003(5)
S1' .055(2) .054(2) .046(2) .006(2) .0151(18) .0003(17)
C2A' .091(15) .066(12) .054(11) .012(14) .019(13) .003(9)
O1A .089(2) .059(2) .0457(17) .0039(19) .0248(18) -.0082(15)
C1A .063(3) .060(3) .052(3) -.004(3) .019(3) .011(2)
N1 .050(2) .037(2) .0364(19) .000(2) .0156(18) -.0019(17)
N2 .065(3) .041(2) .044(2) .004(2) .021(2) .003(2)
N3 .066(3) .040(2) .046(2) .002(3) .020(2) .002(2)
N4 .064(3) .052(3) .037(2) .002(2) .015(2) .001(2)
C1 .051(3) .044(3) .032(2) .002(3) .017(2) .003(2)
C2 .071(4) .041(3) .053(3) .007(3) .020(3) .000(2)
C3 .074(4) .038(3) .055(3) -.010(3) .018(3) -.008(2)
C4 .047(3) .048(3) .029(2) -.006(3) .007(2) .003(2)
C5 .050(3) .048(3) .039(3) -.010(2) .008(2) .004(2)
C6 .042(3) .041(3) .045(3) -.006(2) .011(2) .003(2)
C7 .049(3) .046(3) .062(3) -.003(3) .016(3) .010(2)
C8 .055(3) .053(3) .066(3) -.013(3) .023(3) -.019(3)
C9 .051(3) .057(3) .038(3) -.020(3) .018(2) -.011(2)
C10 .065(4) .065(3) .042(3) -.023(3) .017(3) -.005(2)
C11 .084(4) .043(3) .038(3) -.014(3) .024(3) .003(2)
C12 .136(6) .052(4) .064(4) -.019(4) .035(4) -.009(3)
C13 .136(6) .051(4) .075(4) .025(4) .046(4) .005(3)
C14 .084(4) .054(3) .038(3) .026(3) .032(3) .016(2)
C15 .072(4) .075(4) .042(3) .027(3) .019(3) .010(3)
C16 .050(3) .063(3) .035(3) .015(3) .010(2) .001(2)
C17 .049(3) .079(4) .046(3) .010(3) .007(2) -.020(3)
C18 .047(3) .059(3) .058(3) .001(3) .014(2) -.004(3)
C19 .044(3) .049(3) .040(3) .006(2) .010(2) .007(2)
C20 .045(3) .051(3) .041(3) .008(2) .016(2) .006(2)
C21 .065(3) .098(4) .059(3) -.027(3) .009(3) -.015(3)
C22 .064(3) .084(4) .061(3) .018(3) .023(3) .029(3)
C23 .098(4) .106(4) .061(3) -.062(4) .013(3) .013(3)
C24 .063(3) .118(5) .050(3) -.002(3) .028(3) -.010(3)
C25 .120(5) .119(5) .070(4) .071(4) .045(4) .045(3)
C26 .082(4) .138(5) .040(3) .014(4) .015(3) -.002(3)
C27 .057(3) .083(4) .053(3) .013(3) .020(3) .000(3)
C28 .052(3) .078(4) .058(3) -.007(3) .014(2) .017(3)

loop_
_atom_type_symbol
_atom_type_description
_atom_type_scat_dispersion_real
_atom_type_scat_dispersion_imag
_atom_type_scat_source
C C .0033 .0016 'International Tables Vol C Tables 4.2.6.8 and 6.1.1.4'
H H .0000 .0000 'International Tables Vol C Tables 4.2.6.8 and 6.1.1.4'
N N .0061 .0033 'International Tables Vol C Tables 4.2.6.8 and 6.1.1.4'
O O .0106 .0060 'International Tables Vol C Tables 4.2.6.8 and 6.1.1.4'
S S .1246 .1234 'International Tables Vol C Tables 4.2.6.8 and 6.1.1.4'

loop_
_geom_angle_atom_site_label_1
_geom_angle_atom_site_label_2
_geom_angle_atom_site_label_3
_geom_angle
O1A S1 C1A 104.8(2)
O1A S1 C2A 103.2(5)
C1A S1 C2A 98.7(5)
S1 C2A H2AA 108.8
S1 C2A H2AB 109.2
H2AA C2A H2AB 109.5
S1 C2A H2AC 110.4
H2AA C2A H2AC 109.5
H2AB C2A H2AC 109.5
S1 C2A H2AD 100.9
S1 C2A H2AE 94.8
O1A S1' C2A' 100.8(9)
O1A S1' C1A 102.3(2)
C2A' S1' C1A 97.6(9)
S1' C2A' H2AD 109.2
S1' C2A' H2AE 105.4
H2AA C2A' H2AE 106.8
H2AD C2A' H2AE 109.5
S1' C2A' H2AF 113.7
H2AD C2A' H2AF 109.5
H2AE C2A' H2AF 109.5
S1' C1A H1AD 109.2
S1' C1A H1AE 109.5
H1AD C1A H1AE 109.5
S1' C1A H1AF 109.7
H1AD C1A H1AF 109.5
H1AE C1A H1AF 109.5
S1 C1A H1AA 109.1
S1 C1A H1AB 109.6
S1' C1A H1AB 116.1
H1AA C1A H1AB 109.5
S1 C1A H1AC 109.8
H1AA C1A H1AC 109.5
H1AB C1A H1AC 109.5
C1 N1 C4 110.0(4)
C1 N1 H1N 127(2)
C4 N1 H1N 123(2)
C6 N2 C9 110.7(4)
C6 N2 H2N 124(2)
C9 N2 H2N 125(2)
C11 N3 C14 111.0(4)
C11 N3 H3N 123(3)
C14 N3 H3N 126(3)
C16 N4 C19 110.6(4)
C16 N4 H4N 126(3)
C19 N4 H4N 124(3)
C2 C1 N1 106.9(4)
C2 C1 C20 130.6(4)
N1 C1 C20 122.5(4)
C1 C2 C3 107.9(4)
C1 C2 H2 125.6
C3 C2 H2 126.4
C4 C3 C2 108.5(4)
C4 C3 H3 125.3
C2 C3 H3 126.2
C3 C4 N1 106.7(4)
C3 C4 C5 131.2(4)
N1 C4 C5 122.1(4)
C4 C5 C6 110.0(3)
C4 C5 C22 111.6(4)
C6 C5 C22 108.6(3)
C4 C5 C21 110.2(4)
C6 C5 C21 107.9(3)
C22 C5 C21 108.5(3)
C7 C6 N2 106.4(4)
C7 C6 C5 133.0(4)
N2 C6 C5 120.4(4)
C6 C7 C8 107.8(4)
C6 C7 H7 125.7
C8 C7 H7 126.5
C9 C8 C7 109.1(4)
C9 C8 H8 124.4
C7 C8 H8 126.5
C8 C9 N2 105.9(4)
C8 C9 C10 133.5(4)
N2 C9 C10 120.4(4)
C11 C10 C9 109.8(4)
C11 C10 C24 111.3(4)
C9 C10 C24 109.0(4)
C11 C10 C23 110.2(4)
C9 C10 C23 108.0(4)
C24 C10 C23 108.4(4)
C12 C11 N3 106.2(5)
C12 C11 C10 130.9(5)
N3 C11 C10 122.8(4)
C11 C12 C13 108.4(5)
C11 C12 H12 123.9
C13 C12 H12 127.7
C14 C13 C12 108.8(5)
C14 C13 H13 125.1
C12 C13 H13 126.1
C13 C14 N3 105.6(5)
C13 C14 C15 131.9(5)
N3 C14 C15 122.4(4)
C14 C15 C16 109.6(4)
C14 C15 C26 110.6(4)
C16 C15 C26 109.8(4)
C14 C15 C25 108.6(4)
C16 C15 C25 109.3(4)
C26 C15 C25 108.9(4)
C17 C16 N4 106.6(4)
C17 C16 C15 132.5(4)
N4 C16 C15 120.8(4)
C16 C17 C18 108.5(4)
C16 C17 H17 126.2
C18 C17 H17 125.2
C19 C18 C17 108.0(4)
C19 C18 H18 124.8
C17 C18 H18 127.2
C18 C19 N4 106.3(4)
C18 C19 C20 133.1(4)
N4 C19 C20 120.5(4)
C1 C20 C19 110.4(3)
C1 C20 C28 111.7(3)
C19 C20 C28 108.8(3)
C1 C20 C27 109.8(3)
C19 C20 C27 108.8(3)
C28 C20 C27 107.2(3)
C5 C21 H21A 109.0
C5 C21 H21B 110.7
H21A C21 H21B 109.5
C5 C21 H21C 108.7
H21A C21 H21C 109.5
H21B C21 H21C 109.4
C5 C22 H22A 108.0
C5 C22 H22B 110.1
H22A C22 H22B 109.4
C5 C22 H22C 110.3
H22A C22 H22C 109.5
H22B C22 H22C 109.4
C10 C23 H23A 108.5
C10 C23 H23B 110.8
H23A C23 H23B 109.4
C10 C23 H23C 109.2
H23A C23 H23C 109.5
H23B C23 H23C 109.5
C10 C24 H24A 107.6
C10 C24 H24B 109.6
H24A C24 H24B 109.5
C10 C24 H24C 111.2
H24A C24 H24C 109.4
H24B C24 H24C 109.5
C15 C25 H25A 109.1
C15 C25 H25B 110.6
H25A C25 H25B 109.5
C15 C25 H25C 108.6
H25A C25 H25C 109.5
H25B C25 H25C 109.4
C15 C26 H26A 106.8
C15 C26 H26B 111.1
H26A C26 H26B 109.4
C15 C26 H26C 110.5
H26A C26 H26C 109.5
H26B C26 H26C 109.4
C20 C27 H27A 108.5
C20 C27 H27B 110.4
H27A C27 H27B 109.4
C20 C27 H27C 109.5
H27A C27 H27C 109.5
H27B C27 H27C 109.5
C20 C28 H28A 107.7
C20 C28 H28B 110.7
H28A C28 H28B 109.5
C20 C28 H28C 109.9
H28A C28 H28C 109.4
H28B C28 H28C 109.5

loop_
_geom_bond_atom_site_label_1
_geom_bond_atom_site_label_2
_geom_bond_site_symmetry_2
_geom_bond_distance
_geom_bond_publ_flag
S1 O1A . 1.537(3) ?
S1 C1A . 1.782(4) ?
S1 C2A . 1.794(13) ?
C2A H2AA . .96 ?
C2A H2AB . .96 ?
C2A H2AC . .96 ?
S1' O1A . 1.587(4) ?
S1' C2A' . 1.77(3) ?
S1' C1A . 1.792(5) ?
C2A' H2AD . .96 ?
C2A' H2AE . .96 ?
C2A' H2AF . .96 ?
C1A H1AD . .96 ?
C1A H1AE . .96 ?
C1A H1AF . .96 ?
C1A H1AA . .96 ?
C1A H1AB . .96 ?
C1A H1AC . .96 ?
N1 C1 . 1.377(5) ?
N1 C4 . 1.378(5) ?
N1 H1N . 1.01(4) ?
N2 C6 . 1.377(5) ?
N2 C9 . 1.386(5) ?
N2 H2N . .90(3) ?
N3 C11 . 1.378(5) ?
N3 C14 . 1.382(5) ?
N3 H3N . .93(4) ?
N4 C16 . 1.377(5) ?
N4 C19 . 1.378(5) ?
N4 H4N . .83(4) ?
C1 C2 . 1.360(5) ?
C1 C20 . 1.497(5) ?
C2 C3 . 1.407(6) ?
C2 H2 . .96 ?
C3 C4 . 1.357(5) ?
C3 H3 . .96 ?
C4 C5 . 1.503(6) ?
C5 C6 . 1.515(5) ?
C5 C22 . 1.538(5) ?
C5 C21 . 1.541(5) ?
C6 C7 . 1.363(5) ?
C7 C8 . 1.412(5) ?
C7 H7 . .96 ?
C8 C9 . 1.352(5) ?
C8 H8 . .96 ?
C9 C10 . 1.515(5) ?
C10 C11 . 1.510(6) ?
C10 C24 . 1.530(5) ?
C10 C23 . 1.541(5) ?
C11 C12 . 1.359(6) ?
C12 C13 . 1.407(7) ?
C12 H12 . .96 ?
C13 C14 . 1.365(6) ?
C13 H13 . .96 ?
C14 C15 . 1.507(6) ?
C15 C16 . 1.515(6) ?
C15 C26 . 1.536(5) ?
C15 C25 . 1.556(5) ?
C16 C17 . 1.349(6) ?
C17 C18 . 1.415(5) ?
C17 H17 . .96 ?
C18 C19 . 1.362(5) ?
C18 H18 . .96 ?
C19 C20 . 1.517(5) ?
C20 C28 . 1.539(5) ?
C20 C27 . 1.543(5) ?
C21 H21A . .96 ?
C21 H21B . .96 ?
C21 H21C . .96 ?
C22 H22A . .96 ?
C22 H22B . .96 ?
C22 H22C . .96 ?
C23 H23A . .96 ?
C23 H23B . .96 ?
C23 H23C . .96 ?
C24 H24A . .96 ?
C24 H24B . .96 ?
C24 H24C . .96 ?
C25 H25A . .96 ?
C25 H25B . .96 ?
C25 H25C . .96 ?
C26 H26A . .96 ?
C26 H26B . .96 ?
C26 H26C . .96 ?
C27 H27A . .96 ?
C27 H27B . .96 ?
C27 H27C . .96 ?
C28 H28A . .96 ?
C28 H28B . .96 ?
C28 H28C . .96 ?
